data_7007958
loop_
_publ_author_name
'Pennington, Dale A.'
'Clegg, William'
'Coles, Simon J.'
'Harrington, Ross W.'
'Hursthouse, Michael B.'
'Hughes, David L.'
'Light, Mark E.'
'Schormann, Mark'
'Bochmann, Manfred'
'Lancaster, Simon J.'

_publ_section_title
;
 The synthesis, structure and ethene polymerisation catalysis of
 mono(salicylaldiminato) titanium and zirconium complexes.
;
_journal_issue 3
_journal_name_full 'Dalton transactions (Cambridge, England : 2003)'
_journal_page_first 561
_journal_page_last 571
_journal_paper_doi 10.1039/b414229b
_journal_year 2005
_chemical_formula_moiety 'C21 H21 Cl3 F5 N O2 Zr'
_chemical_formula_structural '[ZrCl3(OC6H3tBu-6,-CHNC6F5-2)]'
_chemical_formula_sum 'C21 H21 Cl3 F5 N O2 Zr'
_chemical_formula_weight 611.96
_chemical_name_common 'Complex 6e'
_chemical_name_systematic
;
?
;
_space_group_IT_number 2
_symmetry_cell_setting triclinic
_symmetry_space_group_name_Hall '-P 1'
_symmetry_space_group_name_H-M 'P -1'
_atom_sites_solution_hydrogens geom
_atom_sites_solution_primary direct
_atom_sites_solution_secondary difmap
_audit_creation_method SHELXL-97
_cell_angle_alpha 82.6990(10)
_cell_angle_beta 80.7480(10)
_cell_angle_gamma 87.446(2)
_cell_formula_units_Z 2
_cell_length_a 7.49490(10)
_cell_length_b 9.4703(2)
_cell_length_c 17.3848(5)
_cell_measurement_reflns_used 21583
_cell_measurement_temperature 120(2)
_cell_measurement_theta_max 27.48
_cell_measurement_theta_min 2.91
_cell_volume 1207.66(5)
_computing_structure_refinement 'SHELXL-97 (Sheldrick, 1997)'
_computing_structure_solution 'SHELXS-97 (Sheldrick, 1990)'
_diffrn_ambient_temperature 120(2)
_diffrn_detector_area_resol_mean '9.091 pixels mm^1^'
_diffrn_measured_fraction_theta_full 0.989
_diffrn_measured_fraction_theta_max 0.989
_diffrn_measurement_device_type 'Bruker Nonius Kappa CCD Area detector'
_diffrn_measurement_method '\f and \w scans to fill the asymmetric unit'
_diffrn_radiation_monochromator '10cm confocal mirrors'
_diffrn_radiation_source 'Bruker-Nonius FR591 rotating anode'
_diffrn_radiation_type MoK\a
_diffrn_radiation_wavelength 0.71073
_diffrn_reflns_av_R_equivalents 0.0965
_diffrn_reflns_av_sigmaI/netI 0.0576
_diffrn_reflns_limit_h_max 9
_diffrn_reflns_limit_h_min -9
_diffrn_reflns_limit_k_max 12
_diffrn_reflns_limit_k_min -12
_diffrn_reflns_limit_l_max 22
_diffrn_reflns_limit_l_min -22
_diffrn_reflns_number 22105
_diffrn_reflns_theta_full 27.49
_diffrn_reflns_theta_max 27.49
_diffrn_reflns_theta_min 3.03
_exptl_absorpt_coefficient_mu 0.845
_exptl_absorpt_correction_T_max 0.9511
_exptl_absorpt_correction_T_min 0.8103
_exptl_absorpt_correction_type multi-scan
_exptl_absorpt_process_details 'SORTAV (Blessing, 1997)'
_exptl_crystal_colour yellow
_exptl_crystal_density_diffrn 1.683
_exptl_crystal_density_method 'not measured'
_exptl_crystal_description block
_exptl_crystal_F_000 612
_exptl_crystal_size_max 0.26
_exptl_crystal_size_mid 0.08
_exptl_crystal_size_min 0.06
_refine_diff_density_max 0.620
_refine_diff_density_min -0.838
_refine_diff_density_rms 0.100
_refine_ls_extinction_coef 0.0076(13)
_refine_ls_extinction_expression Fc^*^=kFc[1+0.001xFc^2^\l^3^/sin(2\q)]^-1/4^
_refine_ls_extinction_method SHELXL
_refine_ls_goodness_of_fit_ref 1.054
_refine_ls_hydrogen_treatment mixed
_refine_ls_matrix_type full
_refine_ls_number_parameters 302
_refine_ls_number_reflns 5485
_refine_ls_number_restraints 0
_refine_ls_restrained_S_all 1.054
_refine_ls_R_factor_all 0.0399
_refine_ls_R_factor_gt 0.0353
_refine_ls_shift/su_max 0.009
_refine_ls_shift/su_mean 0.001
_refine_ls_structure_factor_coef Fsqd
_refine_ls_weighting_details 'calc w=1/[\s^2^(Fo^2^)+(0.0400P)^2^+0.8095P] where P=(Fo^2^+2Fc^2^)/3'
_refine_ls_weighting_scheme calc
_refine_ls_wR_factor_gt 0.0920
_refine_ls_wR_factor_ref 0.0952
_reflns_number_gt 5002
_reflns_number_total 5485
_reflns_threshold_expression >2sigma(I)
_cod_data_source_file b414229b.txt
_cod_data_source_block 03src0487
_cod_depositor_comments
;
The following automatic conversions were performed:
'_symmetry_cell_setting' value 'Triclinic' changed to 'triclinic'
according to '/home/saulius/struct/CIF-dictionaries/cif_core.dic'
dictionary named 'cif_core.dic' version 2.4.1 from 2010-06-29.

Automatic conversion script
Id: cif_fix_enum 1527 2010-12-29 10:47:43Z saulius 
;
_cod_original_sg_symbol_H-M P-1
_cod_database_code 7007958

loop_
_symmetry_equiv_pos_as_xyz
'x, y, z'
'-x, -y, -z'

loop_
_atom_site_label
_atom_site_type_symbol
_atom_site_fract_x
_atom_site_fract_y
_atom_site_fract_z
_atom_site_U_iso_or_equiv
_atom_site_adp_type
_atom_site_occupancy
_atom_site_symmetry_multiplicity
_atom_site_calc_flag
_atom_site_refinement_flags
_atom_site_disorder_assembly
_atom_site_disorder_group
C1 C 0.6900(3) 0.2847(2) 0.22178(13) 0.0213(4) Uani 1 1 d . . .
C2 C 0.7139(3) 0.1506(3) 0.26240(15) 0.0270(5) Uani 1 1 d . . .
C3 C 0.8118(4) 0.0432(3) 0.22690(17) 0.0345(6) Uani 1 1 d . . .
C4 C 0.8933(4) 0.0692(3) 0.14999(18) 0.0395(7) Uani 1 1 d . . .
C5 C 0.8728(3) 0.2014(3) 0.10845(15) 0.0341(6) Uani 1 1 d . . .
C6 C 0.7701(3) 0.3079(3) 0.14392(14) 0.0260(5) Uani 1 1 d . . .
C7 C 0.6637(3) 0.4324(2) 0.31689(12) 0.0187(4) Uani 1 1 d . . .
H7 H 0.7728 0.3824 0.3256 0.022 Uiso 1 1 calc R . .
C8 C 0.6042(3) 0.5390(2) 0.36785(12) 0.0189(4) Uani 1 1 d . . .
C9 C 0.7079(3) 0.5519(3) 0.42712(13) 0.0229(5) Uani 1 1 d . . .
H9 H 0.8099 0.4907 0.4330 0.027 Uiso 1 1 calc R . .
C10 C 0.6594(3) 0.6545(3) 0.47643(13) 0.0261(5) Uani 1 1 d . . .
H10 H 0.7246 0.6618 0.5183 0.031 Uiso 1 1 calc R . .
C11 C 0.5149(3) 0.7473(3) 0.46481(13) 0.0237(5) Uani 1 1 d . . .
H11 H 0.4871 0.8195 0.4984 0.028 Uiso 1 1 calc R . .
C12 C 0.4077(3) 0.7409(2) 0.40655(12) 0.0190(4) Uani 1 1 d . . .
C13 C 0.4528(3) 0.6300(2) 0.35976(12) 0.0171(4) Uani 1 1 d . . .
C14 C 0.2500(3) 0.8461(2) 0.39563(13) 0.0229(5) Uani 1 1 d . . .
C15 C 0.2405(4) 0.9634(3) 0.44935(15) 0.0302(5) Uani 1 1 d . . .
H15A H 0.2218 0.9205 0.5043 0.045 Uiso 1 1 calc R . .
H15B H 0.1397 1.0295 0.4401 0.045 Uiso 1 1 calc R . .
H15C H 0.3539 1.0151 0.4380 0.045 Uiso 1 1 calc R . .
C16 C 0.0714(3) 0.7667(3) 0.41616(15) 0.0271(5) Uani 1 1 d . . .
H16A H 0.0557 0.7251 0.4713 0.041 Uiso 1 1 calc R . .
H16B H 0.0737 0.6909 0.3826 0.041 Uiso 1 1 calc R . .
H16C H -0.0293 0.8335 0.4077 0.041 Uiso 1 1 calc R . .
C17 C 0.2688(3) 0.9191(3) 0.31034(14) 0.0270(5) Uani 1 1 d . . .
H17A H 0.1757 0.9946 0.3064 0.041 Uiso 1 1 calc R . .
H17B H 0.2538 0.8487 0.2753 0.041 Uiso 1 1 calc R . .
H17C H 0.3887 0.9605 0.2951 0.041 Uiso 1 1 calc R . .
C18 C 0.5799(3) 0.7289(3) 0.15081(14) 0.0262(5) Uani 1 1 d . . .
H18A H 0.6954 0.6771 0.1569 0.031 Uiso 1 1 calc R . .
H18B H 0.5400 0.7788 0.1976 0.031 Uiso 1 1 calc R . .
C19 C 0.6013(5) 0.8314(4) 0.0783(2) 0.0627(11) Uani 1 1 d . . .
H19A H 0.7121 0.8080 0.0424 0.075 Uiso 1 1 calc R . .
H19B H 0.6099 0.9296 0.0910 0.075 Uiso 1 1 calc R . .
C20 C 0.4342(4) 0.8180(3) 0.04062(15) 0.0308(5) Uani 1 1 d . . .
H20A H 0.3317 0.8771 0.0634 0.037 Uiso 1 1 calc R . .
H20B H 0.4590 0.8447 -0.0169 0.037 Uiso 1 1 calc R . .
C21 C 0.3989(4) 0.6625(3) 0.06130(13) 0.0302(5) Uani 1 1 d . . .
H21A H 0.2710 0.6426 0.0598 0.036 Uiso 1 1 calc R . .
H21B H 0.4776 0.6058 0.0246 0.036 Uiso 1 1 calc R . .
N1 N 0.5876(2) 0.39498(19) 0.26009(10) 0.0177(4) Uani 1 1 d . . .
O1 O 0.35269(19) 0.60631(15) 0.30543(8) 0.0177(3) Uani 1 1 d . . .
O2 O 0.4411(2) 0.62980(17) 0.14099(9) 0.0213(3) Uani 1 1 d . . .
F1 F 0.75193(19) 0.43444(17) 0.10155(8) 0.0318(3) Uani 1 1 d . . .
F2 F 0.9514(2) 0.2273(2) 0.03330(9) 0.0482(5) Uani 1 1 d . . .
F3 F 0.9917(2) -0.0333(2) 0.11507(12) 0.0562(5) Uani 1 1 d . . .
F4 F 0.8287(2) -0.08620(17) 0.26758(12) 0.0491(5) Uani 1 1 d . . .
F5 F 0.6399(2) 0.12297(15) 0.33805(9) 0.0321(3) Uani 1 1 d . . .
Cl2 Cl 0.14353(7) 0.31169(6) 0.33982(3) 0.02213(13) Uani 1 1 d . . .
Cl3 Cl 0.32768(7) 0.30362(6) 0.13995(3) 0.02518(14) Uani 1 1 d . . .
Cl1 Cl 0.02024(7) 0.59421(6) 0.20262(3) 0.02663(14) Uani 1 1 d . . .
Zr1 Zr 0.29462(2) 0.47652(2) 0.234500(11) 0.01515(9) Uani 1 1 d . . .

loop_
_atom_site_aniso_label
_atom_site_aniso_U_11
_atom_site_aniso_U_22
_atom_site_aniso_U_33
_atom_site_aniso_U_23
_atom_site_aniso_U_13
_atom_site_aniso_U_12
C1 0.0147(10) 0.0244(11) 0.0274(11) -0.0100(9) -0.0063(8) 0.0014(8)
C2 0.0207(11) 0.0264(12) 0.0370(13) -0.0110(10) -0.0087(9) 0.0005(9)
C3 0.0286(13) 0.0278(13) 0.0524(17) -0.0151(12) -0.0169(11) 0.0078(10)
C4 0.0264(13) 0.0415(16) 0.0585(18) -0.0300(14) -0.0158(12) 0.0130(11)
C5 0.0209(12) 0.0539(17) 0.0319(13) -0.0218(12) -0.0062(9) 0.0054(11)
C6 0.0183(11) 0.0322(13) 0.0302(12) -0.0098(10) -0.0080(9) 0.0019(9)
C7 0.0148(10) 0.0197(10) 0.0213(10) 0.0000(8) -0.0031(7) -0.0013(8)
C8 0.0168(10) 0.0233(11) 0.0172(10) -0.0031(8) -0.0024(7) -0.0052(8)
C9 0.0189(11) 0.0305(12) 0.0201(10) -0.0020(9) -0.0050(8) -0.0045(9)
C10 0.0213(11) 0.0396(14) 0.0202(11) -0.0082(10) -0.0061(8) -0.0096(10)
C11 0.0227(11) 0.0292(12) 0.0205(11) -0.0100(9) 0.0006(8) -0.0083(9)
C12 0.0186(10) 0.0198(10) 0.0185(10) -0.0037(8) 0.0000(8) -0.0069(8)
C13 0.0188(10) 0.0176(10) 0.0154(9) -0.0019(8) -0.0030(7) -0.0068(8)
C14 0.0243(11) 0.0201(11) 0.0243(11) -0.0069(9) -0.0008(8) -0.0021(8)
C15 0.0389(14) 0.0236(12) 0.0294(12) -0.0104(10) -0.0033(10) -0.0018(10)
C16 0.0206(11) 0.0246(12) 0.0354(13) -0.0046(10) -0.0016(9) -0.0006(9)
C17 0.0333(13) 0.0195(11) 0.0287(12) -0.0043(9) -0.0044(9) -0.0039(9)
C18 0.0233(11) 0.0254(12) 0.0313(12) -0.0024(9) -0.0076(9) -0.0073(9)
C19 0.073(2) 0.060(2) 0.057(2) 0.0297(17) -0.0339(18) -0.0436(19)
C20 0.0413(14) 0.0241(12) 0.0273(12) -0.0005(10) -0.0092(10) 0.0031(10)
C21 0.0450(15) 0.0288(13) 0.0178(11) 0.0015(9) -0.0091(10) -0.0087(11)
N1 0.0143(8) 0.0195(9) 0.0198(9) -0.0047(7) -0.0030(6) 0.0010(7)
O1 0.0187(7) 0.0178(7) 0.0188(7) -0.0057(6) -0.0065(5) -0.0004(6)
O2 0.0254(8) 0.0213(8) 0.0185(7) -0.0005(6) -0.0068(6) -0.0068(6)
F1 0.0285(8) 0.0425(9) 0.0239(7) -0.0065(6) -0.0017(5) 0.0007(6)
F2 0.0327(9) 0.0809(14) 0.0337(9) -0.0272(9) -0.0015(6) 0.0126(8)
F3 0.0437(10) 0.0595(12) 0.0748(13) -0.0454(10) -0.0166(9) 0.0283(9)
F4 0.0513(11) 0.0247(8) 0.0760(13) -0.0134(8) -0.0218(9) 0.0135(7)
F5 0.0329(8) 0.0259(7) 0.0365(8) 0.0005(6) -0.0057(6) 0.0012(6)
Cl2 0.0230(3) 0.0206(3) 0.0222(3) 0.0004(2) -0.00344(19) -0.0023(2)
Cl3 0.0247(3) 0.0287(3) 0.0251(3) -0.0132(2) -0.0045(2) -0.0022(2)
Cl1 0.0209(3) 0.0256(3) 0.0350(3) -0.0007(2) -0.0125(2) 0.0032(2)
Zr1 0.01490(13) 0.01529(14) 0.01654(13) -0.00359(8) -0.00487(8) -0.00075(8)

loop_
_atom_type_symbol
_atom_type_description
_atom_type_scat_dispersion_real
_atom_type_scat_dispersion_imag
_atom_type_scat_source
C C 0.0033 0.0016 'International Tables Vol C Tables 4.2.6.8 and 6.1.1.4'
H H 0.0000 0.0000 'International Tables Vol C Tables 4.2.6.8 and 6.1.1.4'
N N 0.0061 0.0033 'International Tables Vol C Tables 4.2.6.8 and 6.1.1.4'
O O 0.0106 0.0060 'International Tables Vol C Tables 4.2.6.8 and 6.1.1.4'
F F 0.0171 0.0103 'International Tables Vol C Tables 4.2.6.8 and 6.1.1.4'
Cl Cl 0.1484 0.1585 'International Tables Vol C Tables 4.2.6.8 and 6.1.1.4'
Zr Zr -2.9673 0.5597 'International Tables Vol C Tables 4.2.6.8 and 6.1.1.4'

loop_
_geom_angle_atom_site_label_1
_geom_angle_atom_site_label_2
_geom_angle_atom_site_label_3
_geom_angle
_geom_angle_site_symmetry_1
_geom_angle_site_symmetry_3
_geom_angle_publ_flag
C6 C1 C2 117.6(2) . . ?
C6 C1 N1 121.6(2) . . ?
C2 C1 N1 120.8(2) . . ?
F5 C2 C3 118.2(2) . . ?
F5 C2 C1 119.9(2) . . ?
C3 C2 C1 121.8(2) . . ?
F4 C3 C4 120.2(2) . . ?
F4 C3 C2 120.2(3) . . ?
C4 C3 C2 119.7(3) . . ?
F3 C4 C3 120.4(3) . . ?
F3 C4 C5 119.9(3) . . ?
C3 C4 C5 119.7(2) . . ?
F2 C5 C4 120.0(2) . . ?
F2 C5 C6 119.7(3) . . ?
C4 C5 C6 120.3(2) . . ?
F1 C6 C1 120.5(2) . . ?
F1 C6 C5 118.6(2) . . ?
C1 C6 C5 120.8(2) . . ?
N1 C7 C8 128.6(2) . . ?
N1 C7 H7 115.7 . . ?
C8 C7 H7 115.7 . . ?
C9 C8 C13 120.0(2) . . ?
C9 C8 C7 116.6(2) . . ?
C13 C8 C7 123.34(19) . . ?
C10 C9 C8 119.1(2) . . ?
C10 C9 H9 120.5 . . ?
C8 C9 H9 120.5 . . ?
C9 C10 C11 119.7(2) . . ?
C9 C10 H10 120.1 . . ?
C11 C10 H10 120.1 . . ?
C10 C11 C12 123.9(2) . . ?
C10 C11 H11 118.0 . . ?
C12 C11 H11 118.0 . . ?
C11 C12 C13 115.4(2) . . ?
C11 C12 C14 122.1(2) . . ?
C13 C12 C14 122.44(19) . . ?
O1 C13 C12 121.22(19) . . ?
O1 C13 C8 117.16(18) . . ?
C12 C13 C8 121.62(19) . . ?
C12 C14 C15 111.7(2) . . ?
C12 C14 C16 109.45(18) . . ?
C15 C14 C16 107.68(19) . . ?
C12 C14 C17 111.03(18) . . ?
C15 C14 C17 107.52(18) . . ?
C16 C14 C17 109.3(2) . . ?
C14 C15 H15A 109.5 . . ?
C14 C15 H15B 109.5 . . ?
H15A C15 H15B 109.5 . . ?
C14 C15 H15C 109.5 . . ?
H15A C15 H15C 109.5 . . ?
H15B C15 H15C 109.5 . . ?
C14 C16 H16A 109.5 . . ?
C14 C16 H16B 109.5 . . ?
H16A C16 H16B 109.5 . . ?
C14 C16 H16C 109.5 . . ?
H16A C16 H16C 109.5 . . ?
H16B C16 H16C 109.5 . . ?
C14 C17 H17A 109.5 . . ?
C14 C17 H17B 109.5 . . ?
H17A C17 H17B 109.5 . . ?
C14 C17 H17C 109.5 . . ?
H17A C17 H17C 109.5 . . ?
H17B C17 H17C 109.5 . . ?
O2 C18 C19 105.4(2) . . ?
O2 C18 H18A 110.7 . . ?
C19 C18 H18A 110.7 . . ?
O2 C18 H18B 110.7 . . ?
C19 C18 H18B 110.7 . . ?
H18A C18 H18B 108.8 . . ?
C18 C19 C20 106.0(2) . . ?
C18 C19 H19A 110.5 . . ?
C20 C19 H19A 110.5 . . ?
C18 C19 H19B 110.5 . . ?
C20 C19 H19B 110.5 . . ?
H19A C19 H19B 108.7 . . ?
C21 C20 C19 101.1(2) . . ?
C21 C20 H20A 111.5 . . ?
C19 C20 H20A 111.5 . . ?
C21 C20 H20B 111.5 . . ?
C19 C20 H20B 111.5 . . ?
H20A C20 H20B 109.4 . . ?
O2 C21 C20 104.26(19) . . ?
O2 C21 H21A 110.9 . . ?
C20 C21 H21A 110.9 . . ?
O2 C21 H21B 110.9 . . ?
C20 C21 H21B 110.9 . . ?
H21A C21 H21B 108.9 . . ?
C7 N1 C1 111.98(18) . . ?
C7 N1 Zr1 123.99(14) . . ?
C1 N1 Zr1 123.52(13) . . ?
C13 O1 Zr1 147.31(14) . . ?
C21 O2 C18 108.16(17) . . ?
C21 O2 Zr1 125.15(13) . . ?
C18 O2 Zr1 126.25(13) . . ?
O1 Zr1 O2 84.41(6) . . ?
O1 Zr1 N1 76.68(6) . . ?
O2 Zr1 N1 85.49(6) . . ?
O1 Zr1 Cl1 98.04(5) . . ?
O2 Zr1 Cl1 86.88(4) . . ?
N1 Zr1 Cl1 171.10(5) . . ?
O1 Zr1 Cl2 93.65(4) . . ?
O2 Zr1 Cl2 177.67(4) . . ?
N1 Zr1 Cl2 92.81(4) . . ?
Cl1 Zr1 Cl2 94.68(2) . . ?
O1 Zr1 Cl3 161.50(5) . . ?
O2 Zr1 Cl3 88.06(4) . . ?
N1 Zr1 Cl3 85.92(4) . . ?
Cl1 Zr1 Cl3 98.40(2) . . ?
Cl2 Zr1 Cl3 93.42(2) . . ?

loop_
_geom_bond_atom_site_label_1
_geom_bond_atom_site_label_2
_geom_bond_distance
_geom_bond_site_symmetry_2
_geom_bond_publ_flag
C1 C6 1.384(3) . ?
C1 C2 1.391(3) . ?
C1 N1 1.437(3) . ?
C2 F5 1.340(3) . ?
C2 C3 1.379(3) . ?
C3 F4 1.346(3) . ?
C3 C4 1.374(4) . ?
C4 F3 1.340(3) . ?
C4 C5 1.379(4) . ?
C5 F2 1.341(3) . ?
C5 C6 1.388(3) . ?
C6 F1 1.338(3) . ?
C7 N1 1.309(3) . ?
C7 C8 1.436(3) . ?
C7 H7 0.9500 . ?
C8 C9 1.407(3) . ?
C8 C13 1.408(3) . ?
C9 C10 1.375(3) . ?
C9 H9 0.9500 . ?
C10 C11 1.388(4) . ?
C10 H10 0.9500 . ?
C11 C12 1.399(3) . ?
C11 H11 0.9500 . ?
C12 C13 1.405(3) . ?
C12 C14 1.531(3) . ?
C13 O1 1.343(2) . ?
C14 C15 1.532(3) . ?
C14 C16 1.534(3) . ?
C14 C17 1.542(3) . ?
C15 H15A 0.9800 . ?
C15 H15B 0.9800 . ?
C15 H15C 0.9800 . ?
C16 H16A 0.9800 . ?
C16 H16B 0.9800 . ?
C16 H16C 0.9800 . ?
C17 H17A 0.9800 . ?
C17 H17B 0.9800 . ?
C17 H17C 0.9800 . ?
C18 O2 1.476(3) . ?
C18 C19 1.481(4) . ?
C18 H18A 0.9900 . ?
C18 H18B 0.9900 . ?
C19 C20 1.521(4) . ?
C19 H19A 0.9900 . ?
C19 H19B 0.9900 . ?
C20 C21 1.496(3) . ?
C20 H20A 0.9900 . ?
C20 H20B 0.9900 . ?
C21 O2 1.462(3) . ?
C21 H21A 0.9900 . ?
C21 H21B 0.9900 . ?
N1 Zr1 2.3857(17) . ?
O1 Zr1 1.9561(14) . ?
O2 Zr1 2.2187(15) . ?
Cl2 Zr1 2.4157(5) . ?
Cl3 Zr1 2.4415(5) . ?
Cl1 Zr1 2.4049(6) . ?
